data_2017651
loop_
_publ_author_name
'Aldous, David W.'
'Slawin, Alexandra M. Z.'
'Lightfoot, Philip'

_publ_section_title
;
 A new chain structure:
 <i>catena</i>-poly[4,4'-(ethane-1,2-diyl)dipyridinium
 bis[[aquadifluoridooxidovanadate]-\m-fluorido]]
;
_journal_coeditor_code GG3227
_journal_issue 5
_journal_name_full 'Acta Crystallographica Section C'
_journal_page_first m130
_journal_page_last m132
_journal_paper_doi 10.1107/S010827011001156X
_journal_volume 66
_journal_year 2010
_chemical_formula_iupac '(C12 H12 N2) [V2 F6 O2 (H2 O)2]'
_chemical_formula_moiety 'C12 H12 N2 2+ , 2H2 F3 O2 V -'
_chemical_formula_sum 'C12 H16 F6 N2 O4 V2'
_chemical_formula_weight 468.15
_chemical_name_systematic
;
<i>catena</i>-poly[4,4'-(ethane-1,2-diyl)dipyridinium
bis[[aquadifluoridooxidovanadate]-\m-fluorido]]
;
_space_group_IT_number 2
_symmetry_cell_setting triclinic
_symmetry_space_group_name_Hall '-P 1'
_symmetry_space_group_name_H-M 'P -1'
_atom_sites_solution_hydrogens geom
_atom_sites_solution_primary direct
_atom_sites_solution_secondary difmap
_audit_creation_method SHELXL97
_cell_angle_alpha 62.92(2)
_cell_angle_beta 82.30(3)
_cell_angle_gamma 87.60(4)
_cell_formula_units_Z 1
_cell_length_a 3.7797(17)
_cell_length_b 10.362(3)
_cell_length_c 11.297(3)
_cell_measurement_reflns_used 1529
_cell_measurement_temperature 93(2)
_cell_measurement_theta_max 29.0
_cell_measurement_theta_min 3.6
_cell_volume 390.3(2)
_computing_cell_refinement 'CrystalClear (Rigaku, 2004)'
_computing_data_collection 'CrystalClear (Rigaku, 2004)'
_computing_data_reduction 'CrystalClear (Rigaku, 2004)'
_computing_molecular_graphics 'DIAMOND (Brandenburg, 2009)'
_computing_publication_material 'WinGX (Farrugia, 1999)'
_computing_structure_refinement 'SHELXL97 (Sheldrick, 2008)'
_computing_structure_solution 'SHELXS97 (Sheldrick, 2008)'
_diffrn_ambient_temperature 93(2)
_diffrn_measured_fraction_theta_full 0.964
_diffrn_measured_fraction_theta_max 0.964
_diffrn_measurement_device_type 'Rigaku Model? CCD area-detector'
_diffrn_measurement_method dtprofit.ref
_diffrn_radiation_monochromator 'Confocal optics'
_diffrn_radiation_source 'Rotating anode'
_diffrn_radiation_type MoK\a
_diffrn_radiation_wavelength 0.71075
_diffrn_reflns_av_R_equivalents 0.0240
_diffrn_reflns_av_sigmaI/netI 0.0457
_diffrn_reflns_limit_h_max 4
_diffrn_reflns_limit_h_min -4
_diffrn_reflns_limit_k_max 12
_diffrn_reflns_limit_k_min -12
_diffrn_reflns_limit_l_max 11
_diffrn_reflns_limit_l_min -13
_diffrn_reflns_number 2526
_diffrn_reflns_theta_full 25.34
_diffrn_reflns_theta_max 25.34
_diffrn_reflns_theta_min 3.63
_exptl_absorpt_coefficient_mu 1.290
_exptl_absorpt_correction_T_max 1.000
_exptl_absorpt_correction_T_min 0.864
_exptl_absorpt_correction_type multi-scan
_exptl_absorpt_process_details '(SADABS; Bruker, 1999)'
_exptl_crystal_colour blue
_exptl_crystal_density_diffrn 1.992
_exptl_crystal_density_method 'not measured'
_exptl_crystal_description platelet
_exptl_crystal_F_000 234
_exptl_crystal_size_max 0.12
_exptl_crystal_size_mid 0.10
_exptl_crystal_size_min 0.02
_refine_diff_density_max 0.360
_refine_diff_density_min -0.342
_refine_ls_extinction_method none
_refine_ls_goodness_of_fit_ref 1.081
_refine_ls_hydrogen_treatment mixed
_refine_ls_matrix_type full
_refine_ls_number_parameters 126
_refine_ls_number_reflns 1385
_refine_ls_number_restraints 2
_refine_ls_restrained_S_all 1.081
_refine_ls_R_factor_all 0.0395
_refine_ls_R_factor_gt 0.0329
_refine_ls_shift/su_max 0.000
_refine_ls_shift/su_mean 0.000
_refine_ls_structure_factor_coef Fsqd
_refine_ls_weighting_details 'w = 1/[\s^2^(Fo^2^)+(0.0393P)^2^+0.0941P] where P=(Fo^2^+2Fc^2^)/3'
_refine_ls_weighting_scheme calc
_refine_ls_wR_factor_gt 0.0765
_refine_ls_wR_factor_ref 0.0800
_reflns_number_gt 1215
_reflns_number_total 1385
_reflns_threshold_expression I>2\s(I)
_cod_data_source_file gg3227.cif
_cod_data_source_block I
_cod_database_code 2017651
_cod_database_fobs_code 2017651

loop_
_symmetry_equiv_pos_as_xyz
'x, y, z'
'-x, -y, -z'

loop_
_atom_site_type_symbol
_atom_site_label
_atom_site_fract_x
_atom_site_fract_y
_atom_site_fract_z
_atom_site_U_iso_or_equiv
_atom_site_adp_type
_atom_site_calc_flag
_atom_site_refinement_flags
_atom_site_occupancy
_atom_site_disorder_assembly
_atom_site_disorder_group
V V1 0.18095(12) 0.34036(5) 0.24779(4) 0.01371(18) Uani d . 1 . .
F F1 0.6660(4) 0.37177(17) 0.22565(15) 0.0240(4) Uani d . 1 . .
F F3 0.2296(4) 0.30350(15) 0.09384(13) 0.0125(3) Uani d . 1 . .
F F2 0.0845(4) 0.42236(15) 0.36991(14) 0.0136(3) Uani d . 1 . .
O O2 0.2027(5) 0.5735(2) 0.09098(18) 0.0123(4) Uani d D 1 . .
O O1 0.1425(5) 0.17421(18) 0.36020(17) 0.0144(4) Uani d . 1 . .
H H11 0.042(7) 0.604(4) 0.042(3) 0.040(10) Uiso d D 1 . .
H H12 0.403(6) 0.604(4) 0.048(3) 0.051(12) Uiso d D 1 . .
N N1 -0.3623(6) 0.2562(2) 0.5793(2) 0.0116(5) Uani d . 1 . .
H H1 -0.2303 0.3112 0.5033 0.014 Uiso calc R 1 . .
C C1 -0.4846(7) 0.3127(3) 0.6624(2) 0.0142(6) Uani d . 1 . .
H H1A -0.4308 0.4110 0.6382 0.017 Uiso calc R 1 . .
C C2 -0.4350(7) 0.1187(3) 0.6083(2) 0.0129(6) Uani d . 1 . .
H H2 -0.3487 0.0824 0.5466 0.015 Uiso calc R 1 . .
C C3 -0.6875(7) 0.2287(3) 0.7826(3) 0.0150(6) Uani d . 1 . .
H H3 -0.7765 0.2692 0.8409 0.018 Uiso calc R 1 . .
C C4 -0.6344(7) 0.0306(3) 0.7276(3) 0.0127(6) Uani d . 1 . .
H H4 -0.6861 -0.0669 0.7483 0.015 Uiso calc R 1 . .
C C5 -0.7623(7) 0.0839(3) 0.8189(2) 0.0116(5) Uani d . 1 . .
C C6 -0.9611(7) -0.0148(3) 0.9481(2) 0.0128(6) Uani d . 1 . .
H H6 -1.0397 -0.1058 0.9586 0.015 Uiso calc R 1 . .

loop_
_atom_site_aniso_label
_atom_site_aniso_U_11
_atom_site_aniso_U_22
_atom_site_aniso_U_33
_atom_site_aniso_U_12
_atom_site_aniso_U_13
_atom_site_aniso_U_23
V1 0.0215(3) 0.0103(3) 0.0084(3) 0.0009(2) 0.00072(19) -0.0042(2)
F1 0.0202(9) 0.0289(10) 0.0259(9) 0.0003(7) -0.0036(7) -0.0148(8)
F3 0.0123(8) 0.0139(8) 0.0120(7) -0.0017(6) -0.0001(6) -0.0069(7)
F2 0.0163(8) 0.0140(8) 0.0120(7) -0.0052(6) 0.0032(6) -0.0080(7)
O2 0.0095(10) 0.0130(10) 0.0118(9) -0.0008(8) -0.0006(8) -0.0036(8)
O1 0.0167(10) 0.0113(10) 0.0126(9) -0.0003(8) 0.0017(8) -0.0041(8)
N1 0.0116(11) 0.0114(11) 0.0063(10) -0.0009(9) 0.0009(9) 0.0001(9)
C1 0.0168(14) 0.0117(14) 0.0141(13) -0.0014(11) -0.0011(11) -0.0059(12)
C2 0.0150(14) 0.0140(14) 0.0109(13) 0.0014(11) -0.0030(11) -0.0064(12)
C3 0.0174(14) 0.0160(14) 0.0134(13) -0.0015(12) 0.0015(11) -0.0090(12)
C4 0.0143(13) 0.0096(13) 0.0130(13) -0.0015(11) -0.0006(11) -0.0043(11)
C5 0.0084(12) 0.0124(13) 0.0123(13) -0.0014(10) -0.0019(10) -0.0040(11)
C6 0.0109(13) 0.0101(13) 0.0144(13) -0.0027(11) 0.0003(11) -0.0034(11)

loop_
_atom_type_symbol
_atom_type_description
_atom_type_scat_dispersion_real
_atom_type_scat_dispersion_imag
_atom_type_scat_source
V V 0.3005 0.5294 'International Tables Vol C Tables 4.2.6.8 and 6.1.1.4'
O O 0.0106 0.0060 'International Tables Vol C Tables 4.2.6.8 and 6.1.1.4'
F F 0.0171 0.0103 'International Tables Vol C Tables 4.2.6.8 and 6.1.1.4'
C C 0.0033 0.0016 'International Tables Vol C Tables 4.2.6.8 and 6.1.1.4'
N N 0.0061 0.0033 'International Tables Vol C Tables 4.2.6.8 and 6.1.1.4'
H H 0.0000 0.0000 'International Tables Vol C Tables 4.2.6.8 and 6.1.1.4'

loop_
_geom_angle_atom_site_label_1
_geom_angle_atom_site_label_2
_geom_angle_atom_site_label_3
_geom_angle_site_symmetry_1
_geom_angle_site_symmetry_3
_geom_angle
_geom_angle_publ_flag
O1 V1 F1 . . 101.28(10) ?
O1 V1 F2 . . 95.89(8) ?
F1 V1 F2 . . 93.54(7) ?
O1 V1 F3 . . 97.08(8) ?
F1 V1 F3 . . 90.43(7) ?
F2 V1 F3 . . 165.42(7) ?
O1 V1 F1 . 1_455 97.17(9) ?
F1 V1 F1 . 1_455 161.54(10) ?
F2 V1 F1 . 1_455 85.08(7) ?
F3 V1 F1 . 1_455 86.71(7) ?
O1 V1 O2 . . 176.92(8) ?
F1 V1 O2 . . 81.78(9) ?
F2 V1 O2 . . 83.61(7) ?
F3 V1 O2 . . 83.08(7) ?
F1 V1 O2 1_455 . 79.77(8) ?
V1 F1 V1 . 1_655 161.54(10) ?
V1 O2 H11 . . 119(2) ?
V1 O2 H12 . . 115(3) ?
H11 O2 H12 . . 111(3) ?
C2 N1 C1 . . 122.1(2) ?
C2 N1 H1 . . 119.0 ?
C1 N1 H1 . . 119.0 ?
N1 C1 C3 . . 120.2(2) ?
N1 C1 H1A . . 119.9 ?
C3 C1 H1A . . 119.9 ?
N1 C2 C4 . . 119.7(2) ?
N1 C2 H2 . . 120.1 ?
C4 C2 H2 . . 120.1 ?
C1 C3 C5 . . 119.8(2) ?
C1 C3 H3 . . 120.1 ?
C5 C3 H3 . . 120.1 ?
C2 C4 C5 . . 120.3(2) ?
C2 C4 H4 . . 119.9 ?
C5 C4 H4 . . 119.9 ?
C3 C5 C4 . . 117.9(2) ?
C3 C5 C6 . . 123.2(2) ?
C4 C5 C6 . . 119.0(2) ?
C6 C6 C5 2_357 . 124.3(3) ?
C6 C6 H6 2_357 . 117.9 ?
C5 C6 H6 . . 117.9 ?

loop_
_geom_bond_atom_site_label_1
_geom_bond_atom_site_label_2
_geom_bond_site_symmetry_2
_geom_bond_distance
_geom_bond_publ_flag
V1 O1 . 1.6058(19) ?
V1 F1 . 1.8393(18) ?
V1 F2 . 1.9144(14) ?
V1 F3 . 1.9281(14) ?
V1 F1 1_455 1.9899(18) ?
V1 O2 . 2.250(2) ?
F1 V1 1_655 1.9899(18) ?
O2 H11 . 0.830(18) ?
O2 H12 . 0.833(19) ?
N1 C2 . 1.341(3) ?
N1 C1 . 1.341(3) ?
N1 H1 . 0.8800 ?
C1 C3 . 1.375(4) ?
C1 H1A . 0.9500 ?
C2 C4 . 1.372(4) ?
C2 H2 . 0.9500 ?
C3 C5 . 1.395(4) ?
C3 H3 . 0.9500 ?
C4 C5 . 1.402(3) ?
C4 H4 . 0.9500 ?
C5 C6 . 1.467(3) ?
C6 C6 2_357 1.336(5) ?
C6 H6 . 0.9500 ?

loop_
_geom_hbond_atom_site_label_D
_geom_hbond_atom_site_label_H
_geom_hbond_atom_site_label_A
_geom_hbond_site_symmetry_A
_geom_hbond_distance_DH
_geom_hbond_distance_HA
_geom_hbond_distance_DA
_geom_hbond_angle_DHA
N1 H1 F2 . 0.88 1.75 2.622(3) 170
O2 H11 F3 2_565 0.830(18) 1.82(2) 2.640(3) 167(4)
O2 H12 F3 2_665 0.833(19) 1.88(2) 2.682(3) 162(4)
